data_4124181
loop_
_publ_author_name
'Li, Xinyao'
'Li, Xinwei'
'Jiao, Ning'

_publ_section_title
;
 Rh-Catalyzed Construction of Quinolin-2(1H)-ones via C-H Bond Activation
 of Simple Anilines with CO and Alkynes.
;
_journal_issue 29
_journal_name_full 'Journal of the American Chemical Society'
_journal_page_first 9246
_journal_page_last 9249
_journal_paper_doi 10.1021/jacs.5b05843
_journal_volume 137
_journal_year 2015
_chemical_formula_moiety 'C46 H40 N O3 P2 Rh'
_chemical_formula_sum 'C46 H40 N O3 P2 Rh'
_chemical_formula_weight 819.64
_chemical_name_systematic
;
 ?
;
_space_group_crystal_system triclinic
_space_group_IT_number 2
_space_group_name_Hall '-P 1'
_space_group_name_H-M_alt 'P -1'
_symmetry_space_group_name_Hall '-P 1'
_symmetry_space_group_name_H-M 'P -1'
_atom_sites_solution_hydrogens geom
_atom_sites_solution_primary direct
_audit_creation_date 2015-07-13
_audit_creation_method
;
Olex2 1.2
(compiled 2015.01.26 svn.r3150 for OlexSys, GUI svn.r4998)
;
_cell_angle_alpha 74.659(6)
_cell_angle_beta 83.116(5)
_cell_angle_gamma 68.271(6)
_cell_formula_units_Z 2
_cell_length_a 9.7667(6)
_cell_length_b 11.1645(7)
_cell_length_c 19.3961(13)
_cell_measurement_reflns_used 1528
_cell_measurement_temperature 180.00(10)
_cell_measurement_theta_max 22.8280
_cell_measurement_theta_min 3.5390
_cell_volume 1894.1(2)
_computing_cell_refinement
;
CrysAlisPro, Agilent Technologies,
Version 1.171.36.32 (release 02-08-2013 CrysAlis171 .NET)
(compiled Aug  2 2013,16:46:58)
;
_computing_data_collection
;
CrysAlisPro, Agilent Technologies,
Version 1.171.36.32 (release 02-08-2013 CrysAlis171 .NET)
(compiled Aug  2 2013,16:46:58)
;
_computing_data_reduction
;
CrysAlisPro, Agilent Technologies,
Version 1.171.36.32 (release 02-08-2013 CrysAlis171 .NET)
(compiled Aug  2 2013,16:46:58)
;
_computing_molecular_graphics 'Olex2 (Dolomanov et al., 2009)'
_computing_publication_material 'Olex2 (Dolomanov et al., 2009)'
_computing_structure_refinement 'ShelXL (Sheldrick, 2008)'
_computing_structure_solution 'SIR2004 (Burla et al., 2007)'
_diffrn_ambient_temperature 180.00(10)
_diffrn_detector_area_resol_mean 10.3914
_diffrn_measured_fraction_theta_full 0.995
_diffrn_measured_fraction_theta_max 0.818
_diffrn_measurement_details
;
  1 omega  -58.00   39.00   1.0000   10.0000
omega____ theta____ kappa____ phi______ frames
    -       10.5454  -57.0000 -120.0000 97

  2 omega  -12.00   81.00   1.0000   10.0000
omega____ theta____ kappa____ phi______ frames
    -       10.5454   57.0000   30.0000 93

  3 omega  -20.00   53.00   1.0000   10.0000
omega____ theta____ kappa____ phi______ frames
    -       10.5454  -99.0000  150.0000 73
;
_diffrn_measurement_device_type 'SuperNova, Dual, Cu at zero, Atlas'
_diffrn_measurement_method '\w scans'
_diffrn_orient_matrix_UB_11 -0.0374722000
_diffrn_orient_matrix_UB_12 0.0541033000
_diffrn_orient_matrix_UB_13 0.0159825000
_diffrn_orient_matrix_UB_21 0.0232558000
_diffrn_orient_matrix_UB_22 -0.0420114000
_diffrn_orient_matrix_UB_23 0.0341494000
_diffrn_orient_matrix_UB_31 0.0645805000
_diffrn_orient_matrix_UB_32 0.0163688000
_diffrn_orient_matrix_UB_33 -0.0041469000
_diffrn_radiation_monochromator mirror
_diffrn_radiation_type MoK\a
_diffrn_radiation_wavelength 0.71073
_diffrn_reflns_av_R_equivalents 0.0697
_diffrn_reflns_av_unetI/netI 0.1725
_diffrn_reflns_laue_measured_fraction_full 0.995
_diffrn_reflns_laue_measured_fraction_max 0.818
_diffrn_reflns_limit_h_max 12
_diffrn_reflns_limit_h_min -11
_diffrn_reflns_limit_k_max 12
_diffrn_reflns_limit_k_min -14
_diffrn_reflns_limit_l_max 23
_diffrn_reflns_limit_l_min -24
_diffrn_reflns_number 13003
_diffrn_reflns_point_group_measured_fraction_full 0.995
_diffrn_reflns_point_group_measured_fraction_max 0.818
_diffrn_reflns_theta_full 25.242
_diffrn_reflns_theta_max 29.125
_diffrn_reflns_theta_min 3.091
_diffrn_source 'SuperNova (Mo) X-ray Source'
_exptl_absorpt_coefficient_mu 0.579
_exptl_absorpt_correction_T_max 1.00000
_exptl_absorpt_correction_T_min 0.87222
_exptl_absorpt_correction_type multi-scan
_exptl_absorpt_process_details
;
CrysAlisPro, Agilent Technologies,
Version 1.171.36.32 (release 02-08-2013 CrysAlis171 .NET)
(compiled Aug  2 2013,16:46:58)
Empirical absorption correction using spherical harmonics,
 implemented in SCALE3 ABSPACK scaling algorithm.
;
_exptl_crystal_colour
;
;
_exptl_crystal_density_diffrn 1.437
_exptl_crystal_description
;
;
_exptl_crystal_F_000 844
_exptl_crystal_size_max 0.1
_exptl_crystal_size_mid 0.05
_exptl_crystal_size_min 0.05
_refine_diff_density_max 1.492
_refine_diff_density_min -0.645
_refine_diff_density_rms 0.135
_refine_ls_extinction_method none
_refine_ls_goodness_of_fit_ref 1.049
_refine_ls_hydrogen_treatment constr
_refine_ls_matrix_type full
_refine_ls_number_parameters 480
_refine_ls_number_reflns 8341
_refine_ls_number_restraints 0
_refine_ls_restrained_S_all 1.049
_refine_ls_R_factor_all 0.1553
_refine_ls_R_factor_gt 0.0755
_refine_ls_shift/su_max 0.001
_refine_ls_shift/su_mean 0.000
_refine_ls_structure_factor_coef Fsqd
_refine_ls_weighting_details 'w=1/[\s^2^(Fo^2^)+(0.0209P)^2^+0.4827P] where P=(Fo^2^+2Fc^2^)/3'
_refine_ls_weighting_scheme calc
_refine_ls_wR_factor_gt 0.1062
_refine_ls_wR_factor_ref 0.1413
_reflns_Friedel_coverage 0.000
_reflns_number_gt 4697
_reflns_number_total 8341
_reflns_threshold_expression 'I > 2\s(I)'
_cod_data_source_file ja5b05843_si_002.cif
_cod_data_source_block exp_5592
_cod_depositor_comments 'Adding full bibliography for 4124181.cif.'
_cod_database_code 4124181
_shelxl_version_number 2014-3
_chemical_oxdiff_formula 'C46 H40 N1 O3 P2 Rh1'
_shelx_space_group_comment
;
The symmetry employed for this shelxl refinement is uniquely defined
by the following loop, which should always be used as a source of
symmetry information in preference to the above space-group names.
They are only intended as comments.
;
_shelx_estimated_absorpt_t_max 0.972
_shelx_estimated_absorpt_t_min 0.944
_reflns_odcompleteness_completeness 99.41
_reflns_odcompleteness_iscentric 1
_reflns_odcompleteness_theta 25.97
_olex2_refinement_description
;
1. Fixed Uiso
 At 1.2 times of:
  All C(H) groups
 At 1.5 times of:
  All C(H,H,H) groups
2.a Aromatic/amide H refined with riding coordinates:
 C5(H5), C6(H6), C7(H7), C8(H8), C12(H12), C13(H13), C14(H14), C15(H15),
 C16(H16), C18(H18), C19(H19), C20(H20), C21(H21), C22(H22), C24(H24), C25(H25),
  C26(H26), C27(H27), C28(H28), C30(H30), C31(H31), C32(H32), C33(H33),
 C34(H34), C36(H36), C37(H37), C38(H38), C39(H39), C40(H40), C42(H42), C43(H43),
  C44(H44), C45(H45), C46(H46)
2.b Idealised Me refined as rotating group:
 C2(H2A,H2B,H2C), C10(H10A,H10B,H10C)
;
_olex2_submission_special_instructions 'No special instructions were received'

loop_
_space_group_symop_operation_xyz
'x, y, z'
'-x, -y, -z'

loop_
_atom_site_label
_atom_site_type_symbol
_atom_site_fract_x
_atom_site_fract_y
_atom_site_fract_z
_atom_site_U_iso_or_equiv
_atom_site_adp_type
_atom_site_occupancy
_atom_site_site_symmetry_order
_atom_site_calc_flag
_atom_site_refinement_flags_posn
Rh1 Rh 0.15354(5) -0.26098(5) 0.76655(3) 0.02338(15) Uani 1 1 d .
P1 P 0.22384(14) -0.35703(16) 0.66841(9) 0.0211(4) Uani 1 1 d .
P2 P 0.09133(15) -0.15075(16) 0.85993(9) 0.0219(4) Uani 1 1 d .
O1 O -0.0514(4) -0.0344(4) 0.6814(2) 0.0294(11) Uani 1 1 d .
O2 O -0.0372(4) -0.3265(5) 0.7963(2) 0.0339(12) Uani 1 1 d .
O3 O 0.1721(5) -0.4580(4) 0.8476(2) 0.0373(12) Uani 1 1 d .
N1 N 0.1787(5) -0.0251(5) 0.6756(3) 0.0271(13) Uani 1 1 d .
C1 C 0.0768(6) -0.0851(6) 0.6993(3) 0.0262(15) Uani 1 1 d .
C2 C 0.1401(7) 0.1047(7) 0.6271(4) 0.0410(18) Uani 1 1 d .
H2A H 0.1942 0.0975 0.5816 0.062 Uiso 1 1 calc GR
H2B H 0.1660 0.1641 0.6480 0.062 Uiso 1 1 calc GR
H2C H 0.0339 0.1404 0.6189 0.062 Uiso 1 1 calc GR
C3 C 0.3208(6) -0.0954(6) 0.7031(3) 0.0251(15) Uani 1 1 d .
C4 C 0.3371(6) -0.2164(6) 0.7498(3) 0.0224(14) Uani 1 1 d .
C5 C 0.4740(6) -0.2935(7) 0.7809(4) 0.0307(16) Uani 1 1 d .
H5 H 0.4876 -0.3773 0.8132 0.037 Uiso 1 1 calc R
C6 C 0.5904(6) -0.2454(8) 0.7638(4) 0.0405(19) Uani 1 1 d .
H6 H 0.6842 -0.2971 0.7842 0.049 Uiso 1 1 calc R
C7 C 0.5694(7) -0.1245(8) 0.7180(4) 0.0409(19) Uani 1 1 d .
H7 H 0.6493 -0.0930 0.7072 0.049 Uiso 1 1 calc R
C8 C 0.4372(6) -0.0479(7) 0.6874(4) 0.0353(17) Uani 1 1 d .
H8 H 0.4244 0.0365 0.6559 0.042 Uiso 1 1 calc R
C9 C 0.0364(7) -0.4280(7) 0.8419(4) 0.0300(16) Uani 1 1 d .
C10 C -0.0456(8) -0.5052(9) 0.8953(5) 0.067(3) Uani 1 1 d .
H10A H 0.0249 -0.5799 0.9274 0.100 Uiso 1 1 calc GR
H10B H -0.0988 -0.5387 0.8697 0.100 Uiso 1 1 calc GR
H10C H -0.1160 -0.4467 0.9233 0.100 Uiso 1 1 calc GR
C11 C 0.2686(6) -0.2493(6) 0.5870(3) 0.0245(14) Uani 1 1 d .
C12 C 0.1680(6) -0.1735(6) 0.5338(3) 0.0266(15) Uani 1 1 d .
H12 H 0.0741 -0.1824 0.5376 0.032 Uiso 1 1 calc R
C13 C 0.1999(7) -0.0856(7) 0.4757(4) 0.0356(17) Uani 1 1 d .
H13 H 0.1280 -0.0335 0.4403 0.043 Uiso 1 1 calc R
C14 C 0.3367(7) -0.0732(7) 0.4688(4) 0.0394(18) Uani 1 1 d .
H14 H 0.3589 -0.0119 0.4289 0.047 Uiso 1 1 calc R
C15 C 0.4398(7) -0.1491(7) 0.5193(4) 0.0368(18) Uani 1 1 d .
H15 H 0.5348 -0.1424 0.5136 0.044 Uiso 1 1 calc R
C16 C 0.4075(6) -0.2365(6) 0.5791(4) 0.0294(16) Uani 1 1 d .
H16 H 0.4794 -0.2873 0.6146 0.035 Uiso 1 1 calc R
C17 C 0.0797(6) -0.3998(6) 0.6394(3) 0.0279(15) Uani 1 1 d .
C18 C -0.0642(6) -0.3147(8) 0.6425(4) 0.0402(19) Uani 1 1 d .
H18 H -0.0860 -0.2394 0.6615 0.048 Uiso 1 1 calc R
C19 C -0.1770(7) -0.3383(9) 0.6180(4) 0.049(2) Uani 1 1 d .
H19 H -0.2755 -0.2782 0.6195 0.059 Uiso 1 1 calc R
C20 C -0.1480(8) -0.4464(9) 0.5918(4) 0.052(2) Uani 1 1 d .
H20 H -0.2259 -0.4620 0.5750 0.063 Uiso 1 1 calc R
C21 C -0.0060(8) -0.5333(8) 0.5895(4) 0.052(2) Uani 1 1 d .
H21 H 0.0144 -0.6104 0.5723 0.062 Uiso 1 1 calc R
C22 C 0.1082(7) -0.5084(7) 0.6126(4) 0.0384(18) Uani 1 1 d .
H22 H 0.2068 -0.5675 0.6097 0.046 Uiso 1 1 calc R
C23 C 0.3860(6) -0.5073(6) 0.6775(4) 0.0279(15) Uani 1 1 d .
C24 C 0.4646(6) -0.5452(7) 0.6162(4) 0.0380(18) Uani 1 1 d .
H24 H 0.4348 -0.4902 0.5700 0.046 Uiso 1 1 calc R
C25 C 0.5851(7) -0.6620(7) 0.6230(4) 0.046(2) Uani 1 1 d .
H25 H 0.6376 -0.6871 0.5815 0.055 Uiso 1 1 calc R
C26 C 0.6287(7) -0.7416(7) 0.6893(5) 0.042(2) Uani 1 1 d .
H26 H 0.7116 -0.8216 0.6934 0.050 Uiso 1 1 calc R
C27 C 0.5546(6) -0.7078(7) 0.7504(4) 0.0365(18) Uani 1 1 d .
H27 H 0.5854 -0.7639 0.7962 0.044 Uiso 1 1 calc R
C28 C 0.4325(6) -0.5886(6) 0.7436(4) 0.0312(16) Uani 1 1 d .
H28 H 0.3813 -0.5638 0.7854 0.037 Uiso 1 1 calc R
C29 C 0.0932(6) 0.0190(6) 0.8323(3) 0.0267(15) Uani 1 1 d .
C30 C 0.2262(6) 0.0384(7) 0.8293(4) 0.0322(16) Uani 1 1 d .
H30 H 0.3138 -0.0353 0.8437 0.039 Uiso 1 1 calc R
C31 C 0.2314(8) 0.1640(8) 0.8056(4) 0.0440(19) Uani 1 1 d .
H31 H 0.3233 0.1761 0.8033 0.053 Uiso 1 1 calc R
C32 C 0.1069(9) 0.2716(8) 0.7852(4) 0.050(2) Uani 1 1 d .
H32 H 0.1119 0.3581 0.7698 0.061 Uiso 1 1 calc R
C33 C -0.0263(8) 0.2541(8) 0.7869(4) 0.051(2) Uani 1 1 d .
H33 H -0.1135 0.3281 0.7721 0.061 Uiso 1 1 calc R
C34 C -0.0311(7) 0.1277(7) 0.8106(4) 0.0377(18) Uani 1 1 d .
H34 H -0.1227 0.1157 0.8118 0.045 Uiso 1 1 calc R
C35 C -0.0944(6) -0.1344(6) 0.8966(4) 0.0261(15) Uani 1 1 d .
C36 C -0.2095(6) -0.0889(6) 0.8495(4) 0.0305(16) Uani 1 1 d .
H36 H -0.1919 -0.0659 0.7993 0.037 Uiso 1 1 calc R
C37 C -0.3504(6) -0.0777(7) 0.8770(5) 0.043(2) Uani 1 1 d .
H37 H -0.4299 -0.0438 0.8451 0.052 Uiso 1 1 calc R
C38 C -0.3773(7) -0.1136(8) 0.9474(5) 0.055(2) Uani 1 1 d .
H38 H -0.4748 -0.1059 0.9644 0.067 Uiso 1 1 calc R
C39 C -0.2659(7) -0.1613(8) 0.9952(4) 0.052(2) Uani 1 1 d .
H39 H -0.2852 -0.1885 1.0450 0.062 Uiso 1 1 calc R
C40 C -0.1225(6) -0.1694(7) 0.9696(4) 0.0359(17) Uani 1 1 d .
H40 H -0.0449 -0.1988 1.0022 0.043 Uiso 1 1 calc R
C41 C 0.2033(6) -0.2224(7) 0.9397(3) 0.0283(16) Uani 1 1 d .
C42 C 0.2115(6) -0.1448(7) 0.9826(4) 0.0321(16) Uani 1 1 d .
H42 H 0.1642 -0.0512 0.9683 0.039 Uiso 1 1 calc R
C43 C 0.2864(7) -0.1994(8) 1.0454(4) 0.0417(19) Uani 1 1 d .
H43 H 0.2930 -0.1436 1.0734 0.050 Uiso 1 1 calc R
C44 C 0.3517(7) -0.3347(9) 1.0680(4) 0.052(2) Uani 1 1 d .
H44 H 0.4035 -0.3730 1.1115 0.062 Uiso 1 1 calc R
C45 C 0.3415(7) -0.4142(8) 1.0271(4) 0.046(2) Uani 1 1 d .
H45 H 0.3839 -0.5080 1.0433 0.055 Uiso 1 1 calc R
C46 C 0.2698(6) -0.3587(7) 0.9622(4) 0.0355(17) Uani 1 1 d .
H46 H 0.2665 -0.4143 0.9334 0.043 Uiso 1 1 calc R

loop_
_atom_site_aniso_label
_atom_site_aniso_U_11
_atom_site_aniso_U_22
_atom_site_aniso_U_33
_atom_site_aniso_U_23
_atom_site_aniso_U_13
_atom_site_aniso_U_12
Rh1 0.0225(3) 0.0257(3) 0.0221(3) -0.0050(2) 0.00019(18) -0.0094(2)
P1 0.0195(8) 0.0215(9) 0.0210(10) -0.0046(8) -0.0019(6) -0.0054(7)
P2 0.0224(8) 0.0249(10) 0.0189(10) -0.0060(8) 0.0017(6) -0.0089(7)
O1 0.025(2) 0.030(3) 0.027(3) -0.001(2) -0.0056(18) -0.0049(19)
O2 0.029(2) 0.043(3) 0.036(3) -0.014(3) 0.002(2) -0.017(2)
O3 0.049(3) 0.029(3) 0.032(3) -0.004(2) -0.002(2) -0.013(2)
N1 0.031(3) 0.025(3) 0.021(3) 0.001(3) -0.003(2) -0.009(2)
C1 0.022(3) 0.031(4) 0.028(4) -0.015(3) 0.001(3) -0.007(3)
C2 0.057(4) 0.030(4) 0.031(5) 0.004(3) -0.007(3) -0.015(3)
C3 0.032(3) 0.028(4) 0.018(4) -0.010(3) 0.005(3) -0.012(3)
C4 0.026(3) 0.023(4) 0.016(4) -0.003(3) 0.002(2) -0.008(3)
C5 0.029(3) 0.035(4) 0.031(4) -0.009(3) -0.001(3) -0.013(3)
C6 0.026(3) 0.065(6) 0.037(5) -0.017(4) 0.005(3) -0.022(3)
C7 0.039(4) 0.064(6) 0.039(5) -0.025(4) 0.014(3) -0.036(4)
C8 0.041(4) 0.054(5) 0.023(4) -0.013(4) 0.008(3) -0.031(4)
C9 0.047(4) 0.030(4) 0.023(4) -0.010(3) 0.008(3) -0.024(3)
C10 0.081(6) 0.061(6) 0.064(7) -0.010(5) 0.023(5) -0.045(5)
C11 0.022(3) 0.023(4) 0.023(4) -0.006(3) 0.005(2) -0.004(3)
C12 0.026(3) 0.023(4) 0.027(4) -0.004(3) -0.007(3) -0.004(3)
C13 0.043(4) 0.031(4) 0.022(4) 0.000(3) -0.003(3) -0.003(3)
C14 0.058(5) 0.037(5) 0.028(4) -0.008(4) 0.013(3) -0.026(4)
C15 0.036(4) 0.045(5) 0.036(5) -0.010(4) 0.004(3) -0.023(3)
C16 0.026(3) 0.030(4) 0.031(4) -0.003(3) 0.001(3) -0.012(3)
C17 0.036(4) 0.028(4) 0.019(4) -0.001(3) -0.001(3) -0.015(3)
C18 0.030(4) 0.061(5) 0.034(5) -0.017(4) 0.004(3) -0.019(3)
C19 0.028(4) 0.082(7) 0.050(6) -0.030(5) 0.000(3) -0.024(4)
C20 0.055(5) 0.069(6) 0.049(6) -0.013(5) -0.010(4) -0.037(4)
C21 0.076(6) 0.040(5) 0.055(6) -0.016(4) -0.024(4) -0.028(4)
C22 0.049(4) 0.029(4) 0.040(5) -0.002(4) -0.009(3) -0.018(3)
C23 0.033(3) 0.020(4) 0.029(4) -0.007(3) -0.001(3) -0.007(3)
C24 0.049(4) 0.028(4) 0.029(4) -0.005(3) -0.002(3) -0.005(3)
C25 0.044(4) 0.035(5) 0.052(6) -0.024(4) 0.010(4) -0.001(3)
C26 0.031(4) 0.021(4) 0.065(6) -0.008(4) -0.009(4) 0.002(3)
C27 0.034(4) 0.036(4) 0.035(5) -0.001(4) -0.016(3) -0.007(3)
C28 0.030(3) 0.030(4) 0.034(4) -0.011(3) -0.003(3) -0.008(3)
C29 0.033(3) 0.030(4) 0.022(4) -0.013(3) 0.003(3) -0.013(3)
C30 0.031(3) 0.037(4) 0.032(4) -0.009(3) 0.001(3) -0.015(3)
C31 0.052(4) 0.057(5) 0.036(5) -0.015(4) 0.011(3) -0.034(4)
C32 0.087(6) 0.045(5) 0.038(5) -0.016(4) 0.016(4) -0.045(5)
C33 0.070(5) 0.030(5) 0.048(6) -0.010(4) -0.001(4) -0.013(4)
C34 0.040(4) 0.031(4) 0.040(5) -0.010(4) 0.004(3) -0.011(3)
C35 0.026(3) 0.029(4) 0.029(4) -0.013(3) 0.006(3) -0.012(3)
C36 0.028(3) 0.044(4) 0.026(4) -0.020(3) 0.002(3) -0.012(3)
C37 0.021(3) 0.054(5) 0.060(6) -0.027(5) 0.001(3) -0.011(3)
C38 0.033(4) 0.082(7) 0.062(7) -0.029(5) 0.014(4) -0.029(4)
C39 0.052(5) 0.077(6) 0.038(5) -0.023(5) 0.025(4) -0.038(4)
C40 0.039(4) 0.045(5) 0.032(5) -0.015(4) 0.007(3) -0.023(3)
C41 0.022(3) 0.033(4) 0.024(4) -0.003(3) 0.004(3) -0.007(3)
C42 0.040(4) 0.034(4) 0.026(4) -0.010(3) 0.001(3) -0.016(3)
C43 0.053(4) 0.051(5) 0.031(5) -0.017(4) -0.002(3) -0.024(4)
C44 0.056(5) 0.064(6) 0.035(5) -0.012(5) -0.015(4) -0.017(4)
C45 0.052(4) 0.041(5) 0.037(5) 0.001(4) -0.008(4) -0.011(4)
C46 0.044(4) 0.035(4) 0.030(5) -0.010(4) -0.002(3) -0.014(3)

loop_
_atom_type_symbol
_atom_type_description
_atom_type_scat_dispersion_real
_atom_type_scat_dispersion_imag
_atom_type_scat_source
C C 0.0033 0.0016 'International Tables Vol C Tables 4.2.6.8 and 6.1.1.4'
N N 0.0061 0.0033 'International Tables Vol C Tables 4.2.6.8 and 6.1.1.4'
O O 0.0106 0.0060 'International Tables Vol C Tables 4.2.6.8 and 6.1.1.4'
P P 0.1023 0.0942 'International Tables Vol C Tables 4.2.6.8 and 6.1.1.4'
Rh Rh -1.1178 0.9187 'International Tables Vol C Tables 4.2.6.8 and 6.1.1.4'
H H 0.0000 0.0000 'International Tables Vol C Tables 4.2.6.8 and 6.1.1.4'

loop_
_geom_angle_atom_site_label_1
_geom_angle_atom_site_label_2
_geom_angle_atom_site_label_3
_geom_angle
P1 Rh1 P2 175.15(7)
P1 Rh1 C9 96.49(15)
P2 Rh1 C9 88.36(15)
O2 Rh1 P1 94.02(12)
O2 Rh1 P2 90.19(12)
O2 Rh1 O3 58.27(16)
O2 Rh1 C9 29.37(17)
O3 Rh1 P1 94.15(12)
O3 Rh1 P2 90.12(12)
O3 Rh1 C9 29.01(16)
C1 Rh1 P1 88.71(18)
C1 Rh1 P2 87.84(18)
C1 Rh1 O2 105.3(2)
C1 Rh1 O3 163.48(19)
C1 Rh1 C4 80.8(2)
C1 Rh1 C9 134.5(2)
C4 Rh1 P1 88.34(17)
C4 Rh1 P2 87.74(17)
C4 Rh1 O2 173.4(2)
C4 Rh1 O3 115.5(2)
C4 Rh1 C9 144.3(2)
C11 P1 Rh1 114.3(2)
C11 P1 C17 102.9(3)
C17 P1 Rh1 113.8(2)
C23 P1 Rh1 117.3(2)
C23 P1 C11 102.2(3)
C23 P1 C17 104.7(3)
C29 P2 Rh1 113.4(2)
C35 P2 Rh1 112.2(2)
C35 P2 C29 105.4(3)
C41 P2 Rh1 118.9(2)
C41 P2 C29 102.8(3)
C41 P2 C35 102.7(3)
C9 O2 Rh1 92.0(4)
C9 O3 Rh1 88.1(4)
C1 N1 C2 121.5(5)
C1 N1 C3 116.0(5)
C3 N1 C2 122.5(5)
O1 C1 Rh1 122.3(5)
O1 C1 N1 123.2(6)
N1 C1 Rh1 114.5(4)
N1 C2 H2A 109.5
N1 C2 H2B 109.5
N1 C2 H2C 109.5
H2A C2 H2B 109.5
H2A C2 H2C 109.5
H2B C2 H2C 109.5
C4 C3 N1 114.6(5)
C4 C3 C8 121.2(6)
C8 C3 N1 124.2(6)
C3 C4 Rh1 114.1(4)
C3 C4 C5 119.1(5)
C5 C4 Rh1 126.8(5)
C4 C5 H5 120.5
C4 C5 C6 119.0(7)
C6 C5 H5 120.5
C5 C6 H6 120.0
C7 C6 C5 120.1(6)
C7 C6 H6 120.0
C6 C7 H7 119.1
C8 C7 C6 121.8(6)
C8 C7 H7 119.1
C3 C8 H8 120.6
C7 C8 C3 118.7(7)
C7 C8 H8 120.6
O2 C9 Rh1 58.7(3)
O2 C9 C10 118.5(6)
O3 C9 Rh1 62.9(3)
O3 C9 O2 121.3(6)
O3 C9 C10 119.9(7)
C10 C9 Rh1 168.2(5)
C9 C10 H10A 109.5
C9 C10 H10B 109.5
C9 C10 H10C 109.5
H10A C10 H10B 109.5
H10A C10 H10C 109.5
H10B C10 H10C 109.5
C12 C11 P1 122.7(4)
C12 C11 C16 117.8(6)
C16 C11 P1 119.4(5)
C11 C12 H12 119.1
C13 C12 C11 121.8(5)
C13 C12 H12 119.1
C12 C13 H13 120.1
C12 C13 C14 119.8(6)
C14 C13 H13 120.1
C13 C14 H14 120.1
C15 C14 C13 119.8(7)
C15 C14 H14 120.1
C14 C15 H15 119.6
C14 C15 C16 120.8(6)
C16 C15 H15 119.6
C11 C16 H16 120.1
C15 C16 C11 119.9(6)
C15 C16 H16 120.1
C18 C17 P1 117.8(5)
C22 C17 P1 123.4(5)
C22 C17 C18 118.7(6)
C17 C18 H18 119.8
C17 C18 C19 120.5(7)
C19 C18 H18 119.8
C18 C19 H19 119.8
C20 C19 C18 120.5(7)
C20 C19 H19 119.8
C19 C20 H20 120.1
C19 C20 C21 119.8(6)
C21 C20 H20 120.1
C20 C21 H21 120.0
C20 C21 C22 119.9(7)
C22 C21 H21 120.0
C17 C22 C21 120.5(6)
C17 C22 H22 119.7
C21 C22 H22 119.7
C24 C23 P1 120.3(5)
C28 C23 P1 121.2(5)
C28 C23 C24 118.5(6)
C23 C24 H24 119.9
C25 C24 C23 120.3(7)
C25 C24 H24 119.9
C24 C25 H25 119.9
C26 C25 C24 120.1(7)
C26 C25 H25 119.9
C25 C26 H26 119.4
C25 C26 C27 121.2(6)
C27 C26 H26 119.4
C26 C27 H27 120.6
C26 C27 C28 118.8(6)
C28 C27 H27 120.6
C23 C28 C27 121.1(6)
C23 C28 H28 119.4
C27 C28 H28 119.4
C30 C29 P2 119.0(5)
C34 C29 P2 122.5(5)
C34 C29 C30 118.3(6)
C29 C30 H30 119.9
C31 C30 C29 120.1(6)
C31 C30 H30 119.9
C30 C31 H31 119.5
C32 C31 C30 121.1(6)
C32 C31 H31 119.5
C31 C32 H32 120.2
C31 C32 C33 119.6(7)
C33 C32 H32 120.2
C32 C33 H33 120.4
C32 C33 C34 119.1(7)
C34 C33 H33 120.4
C29 C34 C33 121.7(6)
C29 C34 H34 119.1
C33 C34 H34 119.1
C36 C35 P2 118.6(5)
C40 C35 P2 121.9(4)
C40 C35 C36 119.5(5)
C35 C36 H36 120.6
C37 C36 C35 118.8(6)
C37 C36 H36 120.6
C36 C37 H37 119.1
C38 C37 C36 121.7(6)
C38 C37 H37 119.1
C37 C38 H38 119.6
C37 C38 C39 120.9(6)
C39 C38 H38 119.6
C38 C39 H39 120.5
C38 C39 C40 119.1(7)
C40 C39 H39 120.5
C35 C40 C39 120.0(6)
C35 C40 H40 120.0
C39 C40 H40 120.0
C42 C41 P2 121.4(5)
C42 C41 C46 118.4(6)
C46 C41 P2 119.9(5)
C41 C42 H42 119.2
C43 C42 C41 121.6(7)
C43 C42 H42 119.2
C42 C43 H43 120.0
C42 C43 C44 120.0(7)
C44 C43 H43 120.0
C43 C44 H44 120.3
C45 C44 C43 119.4(7)
C45 C44 H44 120.3
C44 C45 H45 119.7
C44 C45 C46 120.6(7)
C46 C45 H45 119.7
C41 C46 C45 119.9(7)
C41 C46 H46 120.0
C45 C46 H46 120.0

loop_
_geom_bond_atom_site_label_1
_geom_bond_atom_site_label_2
_geom_bond_distance
Rh1 P1 2.3380(17)
Rh1 P2 2.3508(17)
Rh1 O2 2.206(4)
Rh1 O3 2.299(5)
Rh1 C1 1.977(7)
Rh1 C4 2.001(6)
Rh1 C9 2.581(7)
P1 C11 1.831(6)
P1 C17 1.833(6)
P1 C23 1.815(6)
P2 C29 1.834(7)
P2 C35 1.829(6)
P2 C41 1.826(6)
O1 C1 1.219(6)
O2 C9 1.266(8)
O3 C9 1.252(7)
N1 C1 1.368(7)
N1 C2 1.443(8)
N1 C3 1.406(7)
C2 H2A 0.9800
C2 H2B 0.9800
C2 H2C 0.9800
C3 C4 1.378(8)
C3 C8 1.395(8)
C4 C5 1.399(7)
C5 H5 0.9500
C5 C6 1.400(8)
C6 H6 0.9500
C6 C7 1.363(10)
C7 H7 0.9500
C7 C8 1.360(9)
C8 H8 0.9500
C9 C10 1.515(9)
C10 H10A 0.9800
C10 H10B 0.9800
C10 H10C 0.9800
C11 C12 1.382(8)
C11 C16 1.402(7)
C12 H12 0.9500
C12 C13 1.375(9)
C13 H13 0.9500
C13 C14 1.381(8)
C14 H14 0.9500
C14 C15 1.363(9)
C15 H15 0.9500
C15 C16 1.392(9)
C16 H16 0.9500
C17 C18 1.379(8)
C17 C22 1.366(9)
C18 H18 0.9500
C18 C19 1.384(8)
C19 H19 0.9500
C19 C20 1.353(10)
C20 H20 0.9500
C20 C21 1.370(9)
C21 H21 0.9500
C21 C22 1.391(8)
C22 H22 0.9500
C23 C24 1.410(9)
C23 C28 1.376(9)
C24 H24 0.9500
C24 C25 1.383(8)
C25 H25 0.9500
C25 C26 1.368(10)
C26 H26 0.9500
C26 C27 1.377(10)
C27 H27 0.9500
C27 C28 1.408(8)
C28 H28 0.9500
C29 C30 1.386(8)
C29 C34 1.373(8)
C30 H30 0.9500
C30 C31 1.374(9)
C31 H31 0.9500
C31 C32 1.364(10)
C32 H32 0.9500
C32 C33 1.380(9)
C33 H33 0.9500
C33 C34 1.381(10)
C34 H34 0.9500
C35 C36 1.392(8)
C35 C40 1.386(9)
C36 H36 0.9500
C36 C37 1.388(8)
C37 H37 0.9500
C37 C38 1.342(10)
C38 H38 0.9500
C38 C39 1.370(10)
C39 H39 0.9500
C39 C40 1.408(8)
C40 H40 0.9500
C41 C42 1.378(9)
C41 C46 1.382(9)
C42 H42 0.9500
C42 C43 1.372(9)
C43 H43 0.9500
C43 C44 1.373(10)
C44 H44 0.9500
C44 C45 1.371(10)
C45 H45 0.9500
C45 C46 1.393(9)
C46 H46 0.9500

loop_
_geom_torsion_atom_site_label_1
_geom_torsion_atom_site_label_2
_geom_torsion_atom_site_label_3
_geom_torsion_atom_site_label_4
_geom_torsion
Rh1 P1 C11 C12 -96.3(5)
Rh1 P1 C11 C16 80.1(5)
Rh1 P1 C17 C18 37.2(6)
Rh1 P1 C17 C22 -145.2(5)
Rh1 P1 C23 C24 -158.0(5)
Rh1 P1 C23 C28 23.9(6)
Rh1 P2 C29 C30 -82.5(5)
Rh1 P2 C29 C34 93.8(5)
Rh1 P2 C35 C36 -47.5(5)
Rh1 P2 C35 C40 130.7(5)
Rh1 P2 C41 C42 155.0(4)
Rh1 P2 C41 C46 -31.6(6)
Rh1 O2 C9 O3 -6.8(6)
Rh1 O2 C9 C10 166.8(6)
Rh1 O3 C9 O2 6.5(6)
Rh1 O3 C9 C10 -167.0(6)
Rh1 C4 C5 C6 -178.9(5)
P1 C11 C12 C13 175.0(5)
P1 C11 C16 C15 -176.4(5)
P1 C17 C18 C19 176.8(6)
P1 C17 C22 C21 -178.1(6)
P1 C23 C24 C25 -177.7(5)
P1 C23 C28 C27 177.4(5)
P2 C29 C30 C31 176.9(5)
P2 C29 C34 C33 -177.1(6)
P2 C35 C36 C37 179.3(5)
P2 C35 C40 C39 -176.9(5)
P2 C41 C42 C43 175.0(5)
P2 C41 C46 C45 -172.9(5)
N1 C3 C4 Rh1 0.1(7)
N1 C3 C4 C5 -179.1(5)
N1 C3 C8 C7 179.1(6)
C1 N1 C3 C4 0.6(8)
C1 N1 C3 C8 -177.3(6)
C2 N1 C1 Rh1 -179.0(5)
C2 N1 C1 O1 0.2(9)
C2 N1 C3 C4 178.6(6)
C2 N1 C3 C8 0.7(9)
C3 N1 C1 Rh1 -1.0(7)
C3 N1 C1 O1 178.2(5)
C3 C4 C5 C6 0.1(9)
C4 C3 C8 C7 1.4(9)
C4 C5 C6 C7 0.7(10)
C5 C6 C7 C8 -0.5(11)
C6 C7 C8 C3 -0.5(10)
C8 C3 C4 Rh1 178.0(5)
C8 C3 C4 C5 -1.2(9)
C11 P1 C17 C18 -87.0(5)
C11 P1 C17 C22 90.6(6)
C11 P1 C23 C24 -32.2(6)
C11 P1 C23 C28 149.7(5)
C11 C12 C13 C14 1.2(10)
C12 C11 C16 C15 0.2(9)
C12 C13 C14 C15 0.6(10)
C13 C14 C15 C16 -2.0(10)
C14 C15 C16 C11 1.5(10)
C16 C11 C12 C13 -1.6(9)
C17 P1 C11 C12 27.5(6)
C17 P1 C11 C16 -156.0(5)
C17 P1 C23 C24 74.8(6)
C17 P1 C23 C28 -103.3(6)
C17 C18 C19 C20 1.2(12)
C18 C17 C22 C21 -0.6(11)
C18 C19 C20 C21 0.0(13)
C19 C20 C21 C22 -1.5(12)
C20 C21 C22 C17 1.8(12)
C22 C17 C18 C19 -0.9(10)
C23 P1 C11 C12 135.9(5)
C23 P1 C11 C16 -47.6(5)
C23 P1 C17 C18 166.5(5)
C23 P1 C17 C22 -15.9(7)
C23 C24 C25 C26 0.0(11)
C24 C23 C28 C27 -0.7(10)
C24 C25 C26 C27 0.0(11)
C25 C26 C27 C28 -0.3(11)
C26 C27 C28 C23 0.7(10)
C28 C23 C24 C25 0.4(10)
C29 P2 C35 C36 76.3(5)
C29 P2 C35 C40 -105.5(6)
C29 P2 C41 C42 28.8(6)
C29 P2 C41 C46 -157.8(5)
C29 C30 C31 C32 0.6(11)
C30 C29 C34 C33 -0.8(10)
C30 C31 C32 C33 -1.3(12)
C31 C32 C33 C34 1.1(12)
C32 C33 C34 C29 0.0(12)
C34 C29 C30 C31 0.5(10)
C35 P2 C29 C30 154.5(5)
C35 P2 C29 C34 -29.3(6)
C35 P2 C41 C42 -80.5(5)
C35 P2 C41 C46 92.9(5)
C35 C36 C37 C38 -2.2(11)
C36 C35 C40 C39 1.3(10)
C36 C37 C38 C39 0.9(13)
C37 C38 C39 C40 1.5(12)
C38 C39 C40 C35 -2.6(11)
C40 C35 C36 C37 1.0(9)
C41 P2 C29 C30 47.2(6)
C41 P2 C29 C34 -136.5(5)
C41 P2 C35 C36 -176.4(5)
C41 P2 C35 C40 1.9(6)
C41 C42 C43 C44 -1.9(10)
C42 C41 C46 C45 0.6(9)
C42 C43 C44 C45 0.1(11)
C43 C44 C45 C46 2.0(11)
C44 C45 C46 C41 -2.4(10)
C46 C41 C42 C43 1.5(9)
